data_4072980
loop_
_publ_author_name
'Beletskaya, Irina P.'
'Bregadze, Vladimir I.'
'Kabytaev, Kuanysh Z.'
'Zhigareva, Galina G.'
'Petrovskii, Pavel V.'
'Glukhov, Ivan V.'
'Starikova, Zoya A.'

_publ_contact_author 'Vladimir I. Bregadze'
_publ_section_title
;
 Palladium-Catalyzed Amination of 2-Iodo-para-carborane
;
_journal_issue 9
_journal_name_full Organometallics
_journal_page_first 2340
_journal_paper_doi 10.1021/om0611756
_journal_volume 26
_journal_year 2007
_chemical_formula_moiety C2B10H11(NC8H6)
_chemical_formula_sum 'C10 H17 B10 N'
_chemical_formula_weight 259.35
_chemical_melting_point 152.0(10)
_chemical_name_common 1-(1,12-dicarba-closo-dodecaboran-2-yl)indole
_chemical_name_systematic
; 
 ? 
;
_space_group_IT_number 4
_symmetry_cell_setting monoclinic
_symmetry_space_group_name_Hall 'P 2yb'
_symmetry_space_group_name_H-M 'P 1 21 1'
_atom_sites_solution_hydrogens mixed
_atom_sites_solution_primary direct
_atom_sites_solution_secondary difmap
_audit_creation_method SHELXL-97
_cell_angle_alpha 90.00
_cell_angle_beta 90.274(3)
_cell_angle_gamma 90.00
_cell_formula_units_Z 4
_cell_length_a 9.8337(19)
_cell_length_b 13.4674(18)
_cell_length_c 10.802(2)
_cell_measurement_reflns_used 3030
_cell_measurement_temperature 120(2)
_cell_measurement_theta_max 29.52
_cell_measurement_theta_min 2.42
_cell_volume 1430.5(4)
_computing_cell_refinement 'SAINTPlus (Bruker, 1998a)'
_computing_data_collection 'SMART (Bruker, 1998b)'
_computing_data_reduction 'SAINTPlus (Bruker, 1998a)'
_computing_molecular_graphics 'SHELXTL ver. 5.1 (Sheldrick, 1998b)'
_computing_publication_material 'SHELXTL ver. 5.1 (Sheldrick, 1998b)'
_computing_structure_refinement 'SHELXTL ver. 5.1 (Sheldrick, 1998b)'
_computing_structure_solution 'SHELXTL ver. 5.1 (Sheldrick, 1998b)'
_diffrn_ambient_temperature 120(2)
_diffrn_measured_fraction_theta_full 0.979
_diffrn_measured_fraction_theta_max 0.979
_diffrn_measurement_device_type 'Bruker SMART 1000 CCD area detector'
_diffrn_measurement_method 'phi and omega scans'
_diffrn_radiation_monochromator graphite
_diffrn_radiation_source 'fine-focus sealed tube'
_diffrn_radiation_type MoK\a
_diffrn_radiation_wavelength 0.71073
_diffrn_reflns_av_R_equivalents 0.0315
_diffrn_reflns_av_sigmaI/netI 0.0533
_diffrn_reflns_limit_h_max 10
_diffrn_reflns_limit_h_min -12
_diffrn_reflns_limit_k_max 17
_diffrn_reflns_limit_k_min -12
_diffrn_reflns_limit_l_max 11
_diffrn_reflns_limit_l_min -13
_diffrn_reflns_number 8512
_diffrn_reflns_theta_full 27.00
_diffrn_reflns_theta_max 27.00
_diffrn_reflns_theta_min 2.07
_exptl_absorpt_coefficient_mu 0.059
_exptl_absorpt_correction_type none
_exptl_crystal_colour colorless
_exptl_crystal_density_diffrn 1.204
_exptl_crystal_density_method 'not measured'
_exptl_crystal_description neddle
_exptl_crystal_F_000 536
_exptl_crystal_size_max 0.6
_exptl_crystal_size_mid 0.4
_exptl_crystal_size_min 0.2
_refine_diff_density_max 0.252
_refine_diff_density_min -0.218
_refine_diff_density_rms 0.049
_refine_ls_abs_structure_details 'Flack H D (1983), Acta Cryst. A39, 876-881'
_refine_ls_abs_structure_Flack 0(2)
_refine_ls_extinction_method none
_refine_ls_goodness_of_fit_ref 1.015
_refine_ls_hydrogen_treatment constr
_refine_ls_matrix_type full
_refine_ls_number_parameters 379
_refine_ls_number_reflns 5494
_refine_ls_number_restraints 1
_refine_ls_restrained_S_all 1.015
_refine_ls_R_factor_all 0.0669
_refine_ls_R_factor_gt 0.0556
_refine_ls_shift/su_max 0.000
_refine_ls_shift/su_mean 0.000
_refine_ls_structure_factor_coef Fsqd
_refine_ls_weighting_details 'calc w=1/[\s^2^(Fo^2^)+(0.0166P)^2^+1.2683P] where P=(Fo^2^+2Fc^2^)/3'
_refine_ls_weighting_scheme calc
_refine_ls_wR_factor_gt 0.1164
_refine_ls_wR_factor_ref 0.1230
_reflns_number_gt 4780
_reflns_number_total 5494
_reflns_threshold_expression I>2\s(I)
_cod_data_source_file om0611756si20070213_010106.cif
_cod_data_source_block kbi-1
_cod_depositor_comments
;
The following automatic conversions were performed:

'_chemical_melting_point' value '151-153' was changed to '152.0(10)'
- the average value was taken and precision was
estimated.

'_symmetry_cell_setting' value 'Monoclinic' changed to
'monoclinic' according to
/home/saulius/struct/CIF-dictionaries/cif_core.dic dictionary named
'cif_core.dic' version 2.4.1 from 2010-06-29.

Automatic conversion script
Id: cif_fix_values 1715 2011-07-08 13:25:40Z adriana 
;
_cod_original_sg_symbol_H-M 'P 21'
_cod_database_code 4072980

loop_
_symmetry_equiv_pos_as_xyz
'x, y, z'
'-x, y+1/2, -z'

loop_
_atom_site_label
_atom_site_type_symbol
_atom_site_fract_x
_atom_site_fract_y
_atom_site_fract_z
_atom_site_U_iso_or_equiv
_atom_site_adp_type
_atom_site_occupancy
_atom_site_symmetry_multiplicity
_atom_site_calc_flag
_atom_site_refinement_flags
N1A N -0.1192(2) -0.21503(16) 0.22443(19) 0.0201(5) Uani 1 1 d .
B2A B -0.1301(3) -0.1365(2) 0.3181(3) 0.0197(6) Uani 1 1 d .
B3A B -0.1286(3) -0.1640(3) 0.4812(3) 0.0239(6) Uani 1 1 d .
H3AA H -0.1131 -0.2450 0.5084 0.029 Uiso 1 1 d R
B4A B -0.0382(3) -0.0667(3) 0.5605(3) 0.0254(7) Uani 1 1 d .
H4A H 0.0352 -0.0965 0.6336 0.031 Uiso 1 1 d R
B5A B 0.0145(3) 0.0222(3) 0.4486(3) 0.0260(7) Uani 1 1 d .
H5AA H 0.1178 0.0586 0.4642 0.031 Uiso 1 1 d R
B6A B -0.0410(3) -0.0202(2) 0.3003(3) 0.0228(6) Uani 1 1 d .
H6AA H 0.0267 0.0017 0.2194 0.027 Uiso 1 1 d R
B7A B -0.2757(3) -0.1112(2) 0.4112(3) 0.0216(6) Uani 1 1 d .
H7AA H -0.3806 -0.1473 0.4091 0.026 Uiso 1 1 d R
B8A B -0.2207(3) -0.0695(3) 0.5593(3) 0.0261(7) Uani 1 1 d .
H8AA H -0.2954 -0.0853 0.6373 0.031 Uiso 1 1 d R
B9A B -0.1315(3) 0.0448(3) 0.5407(3) 0.0289(7) Uani 1 1 d .
H9A H -0.1377 0.1078 0.6109 0.035 Uiso 1 1 d R
B10A B -0.1334(3) 0.0748(3) 0.3782(3) 0.0261(7) Uani 1 1 d .
H10A H -0.1405 0.1567 0.3524 0.031 Uiso 1 1 d R
B11A B -0.2232(3) -0.0232(2) 0.2985(3) 0.0218(6) Uani 1 1 d .
H11A H -0.2822 0.0043 0.2142 0.026 Uiso 1 1 d R
C1A C 0.0036(3) -0.1009(2) 0.4139(2) 0.0220(5) Uani 1 1 d .
H1A H 0.0862 -0.1379 0.4034 0.026 Uiso 1 1 d R
C2A C -0.1126(3) -0.3174(2) 0.2515(3) 0.0248(6) Uani 1 1 d .
H2A H -0.1073 -0.3441 0.3308 0.030 Uiso 1 1 calc R
C3A C -0.1150(3) -0.3715(2) 0.1451(3) 0.0281(6) Uani 1 1 d .
H3A H -0.1100 -0.4403 0.1391 0.034 Uiso 1 1 calc R
C4A C -0.1265(3) -0.3033(2) 0.0444(2) 0.0221(6) Uani 1 1 d .
C5A C -0.1363(3) -0.3141(2) -0.0851(3) 0.0265(6) Uani 1 1 d .
H5A H -0.1354 -0.3769 -0.1209 0.032 Uiso 1 1 calc R
C6A C -0.1473(3) -0.2303(2) -0.1584(2) 0.0278(6) Uani 1 1 d .
H6A H -0.1545 -0.2370 -0.2439 0.033 Uiso 1 1 calc R
C7A C -0.1479(3) -0.1355(2) -0.1053(3) 0.0276(6) Uani 1 1 d .
H7A H -0.1547 -0.0800 -0.1562 0.033 Uiso 1 1 calc R
C8A C -0.1385(3) -0.1228(2) 0.0211(2) 0.0232(6) Uani 1 1 d .
H8A H -0.1390 -0.0596 0.0557 0.028 Uiso 1 1 calc R
C9A C -0.1282(2) -0.2066(2) 0.0961(2) 0.0209(5) Uani 1 1 d .
C12A C -0.2646(3) 0.0121(2) 0.4461(2) 0.0232(6) Uani 1 1 d .
H12A H -0.3489 0.0457 0.4617 0.028 Uiso 1 1 d R
N1B N 0.3525(2) -0.15394(17) 0.3265(2) 0.0222(5) Uani 1 1 d .
B2B B 0.3673(3) -0.1889(2) 0.1975(3) 0.0203(6) Uani 1 1 d .
B3B B 0.2929(3) -0.1244(3) 0.0687(3) 0.0280(7) Uani 1 1 d .
H3BB H 0.2363 -0.0520 0.0865 0.034 Uiso 1 1 d R
B4B B 0.2361(3) -0.2131(3) -0.0437(3) 0.0349(8) Uani 1 1 d .
H4B H 0.1398 -0.1921 -0.0966 0.042 Uiso 1 1 d R
B5B B 0.2733(4) -0.3341(3) 0.0166(3) 0.0341(8) Uani 1 1 d .
H5BB H 0.1907 -0.3910 -0.0049 0.041 Uiso 1 1 d R
B6B B 0.3543(4) -0.3195(3) 0.1629(3) 0.0317(7) Uani 1 1 d .
H6BB H 0.3185 -0.3864 0.2185 0.038 Uiso 1 1 d R
B7B B 0.4733(3) -0.1356(2) 0.0827(3) 0.0231(6) Uani 1 1 d .
H7BB H 0.5308 -0.0633 0.0659 0.028 Uiso 1 1 d R
B8B B 0.3914(3) -0.1489(3) -0.0648(3) 0.0269(7) Uani 1 1 d .
H8BB H 0.4340 -0.0991 -0.1406 0.032 Uiso 1 1 d R
B9B B 0.3802(3) -0.2791(3) -0.0976(3) 0.0299(7) Uani 1 1 d .
H9B H 0.3921 -0.2851 -0.2022 0.036 Uiso 1 1 d R
B10B B 0.4532(4) -0.3447(2) 0.0293(3) 0.0299(7) Uani 1 1 d .
H10B H 0.5079 -0.4182 0.0135 0.036 Uiso 1 1 d R
B11B B 0.5101(3) -0.2551(2) 0.1409(3) 0.0238(6) Uani 1 1 d .
H11B H 0.5928 -0.2814 0.2075 0.029 Uiso 1 1 d R
C1B C 0.2333(3) -0.2384(2) 0.1121(3) 0.0302(7) Uani 1 1 d .
H1B H 0.1512 -0.2474 0.1585 0.036 Uiso 1 1 d R
C2B C 0.3420(3) -0.2167(2) 0.4291(3) 0.0269(6) Uani 1 1 d .
H2B H 0.3335 -0.2853 0.4239 0.032 Uiso 1 1 calc R
C3B C 0.3456(3) -0.1655(2) 0.5374(3) 0.0279(6) Uani 1 1 d .
H3B H 0.3390 -0.1919 0.6167 0.033 Uiso 1 1 calc R
C4B C 0.3618(3) -0.0621(2) 0.5053(2) 0.0214(5) Uani 1 1 d .
C5B C 0.3735(3) 0.0251(2) 0.5748(3) 0.0263(6) Uani 1 1 d .
H5B H 0.3722 0.0225 0.6608 0.032 Uiso 1 1 calc R
C6B C 0.3868(3) 0.1144(2) 0.5153(3) 0.0268(6) Uani 1 1 d .
H6B H 0.3932 0.1727 0.5610 0.032 Uiso 1 1 calc R
C7B C 0.3908(3) 0.1180(2) 0.3838(3) 0.0261(6) Uani 1 1 d .
H7B H 0.4005 0.1790 0.3446 0.031 Uiso 1 1 calc R
C8B C 0.3805(3) 0.0328(2) 0.3129(2) 0.0226(5) Uani 1 1 d .
H8B H 0.3837 0.0358 0.2270 0.027 Uiso 1 1 calc R
C9B C 0.3655(2) -0.0567(2) 0.3732(2) 0.0193(5) Uani 1 1 d .
C12B C 0.5124(3) -0.2317(2) -0.0142(2) 0.0238(6) Uani 1 1 d .
H12B H 0.6049 -0.2350 -0.0419 0.029 Uiso 1 1 d R

loop_
_atom_site_aniso_label
_atom_site_aniso_U_11
_atom_site_aniso_U_22
_atom_site_aniso_U_33
_atom_site_aniso_U_23
_atom_site_aniso_U_13
_atom_site_aniso_U_12
N1A 0.0235(11) 0.0159(11) 0.0210(10) -0.0018(9) -0.0022(8) 0.0010(9)
B2A 0.0238(15) 0.0171(15) 0.0182(13) 0.0001(11) -0.0004(11) -0.0029(11)
B3A 0.0248(16) 0.0263(17) 0.0206(14) 0.0009(13) 0.0012(11) 0.0018(12)
B4A 0.0256(16) 0.0307(18) 0.0201(14) -0.0051(13) 0.0012(11) 0.0030(13)
B5A 0.0217(15) 0.0265(17) 0.0297(16) -0.0089(14) -0.0019(12) 0.0017(12)
B6A 0.0265(16) 0.0205(16) 0.0213(14) -0.0029(12) 0.0045(12) -0.0019(12)
B7A 0.0239(15) 0.0242(16) 0.0168(13) -0.0026(12) -0.0008(11) 0.0032(12)
B8A 0.0250(16) 0.0338(19) 0.0194(14) -0.0028(13) 0.0009(11) 0.0037(13)
B9A 0.0201(15) 0.038(2) 0.0285(16) -0.0144(15) -0.0047(12) 0.0018(13)
B10A 0.0271(16) 0.0237(17) 0.0275(16) -0.0050(13) -0.0044(12) 0.0027(13)
B11A 0.0243(15) 0.0186(15) 0.0226(15) -0.0010(12) -0.0019(11) 0.0017(11)
C1A 0.0212(13) 0.0226(14) 0.0220(12) -0.0052(11) -0.0003(10) 0.0009(10)
C2A 0.0268(15) 0.0195(14) 0.0279(14) 0.0055(12) -0.0024(11) 0.0008(11)
C3A 0.0315(15) 0.0234(16) 0.0293(14) 0.0003(12) 0.0017(11) 0.0038(12)
C4A 0.0229(14) 0.0219(15) 0.0214(13) -0.0019(11) 0.0023(10) 0.0004(11)
C5A 0.0280(15) 0.0261(16) 0.0255(13) -0.0111(12) 0.0030(11) 0.0004(12)
C6A 0.0265(14) 0.0383(18) 0.0188(13) -0.0031(12) 0.0029(10) -0.0003(12)
C7A 0.0283(15) 0.0325(18) 0.0218(13) 0.0022(12) 0.0009(11) -0.0016(12)
C8A 0.0285(14) 0.0201(15) 0.0209(12) -0.0008(11) 0.0025(10) -0.0017(11)
C9A 0.0177(12) 0.0242(15) 0.0208(12) -0.0012(11) 0.0006(9) 0.0007(11)
C12A 0.0198(13) 0.0291(16) 0.0207(12) -0.0072(11) -0.0012(10) 0.0030(11)
N1B 0.0244(12) 0.0191(12) 0.0232(11) -0.0007(9) 0.0013(9) 0.0018(9)
B2B 0.0167(14) 0.0210(16) 0.0233(14) -0.0046(12) -0.0005(11) -0.0011(11)
B3B 0.0261(16) 0.034(2) 0.0238(14) -0.0051(14) -0.0032(12) 0.0051(14)
B4B 0.0224(16) 0.047(2) 0.0356(17) -0.0200(17) -0.0048(13) 0.0042(15)
B5B 0.0359(19) 0.031(2) 0.0349(18) -0.0142(15) 0.0021(14) -0.0098(15)
B6B 0.0345(19) 0.0242(18) 0.0364(18) -0.0083(15) 0.0067(14) -0.0048(14)
B7B 0.0246(15) 0.0219(17) 0.0227(14) 0.0001(12) 0.0017(11) -0.0032(12)
B8B 0.0306(17) 0.0255(18) 0.0245(14) -0.0017(13) -0.0031(12) 0.0013(13)
B9B 0.0288(17) 0.033(2) 0.0277(16) -0.0115(14) -0.0002(13) -0.0020(14)
B10B 0.0402(19) 0.0210(18) 0.0285(16) -0.0054(13) 0.0067(14) 0.0004(14)
B11B 0.0253(15) 0.0216(16) 0.0244(15) -0.0029(12) 0.0012(12) 0.0042(12)
C1B 0.0219(13) 0.0374(18) 0.0312(15) -0.0143(13) 0.0031(11) -0.0067(12)
C2B 0.0263(14) 0.0243(15) 0.0302(14) 0.0047(12) 0.0021(11) 0.0021(12)
C3B 0.0285(15) 0.0300(16) 0.0251(13) 0.0032(12) 0.0002(11) 0.0016(12)
C4B 0.0190(13) 0.0238(14) 0.0214(12) -0.0021(11) 0.0002(10) 0.0001(11)
C5B 0.0239(14) 0.0296(16) 0.0253(13) -0.0066(12) -0.0015(10) -0.0011(12)
C6B 0.0223(14) 0.0247(16) 0.0335(15) -0.0111(12) -0.0039(11) 0.0013(11)
C7B 0.0240(14) 0.0204(15) 0.0338(15) -0.0016(12) 0.0021(11) -0.0007(11)
C8B 0.0238(14) 0.0206(14) 0.0233(13) -0.0005(11) 0.0029(10) 0.0017(11)
C9B 0.0161(12) 0.0169(13) 0.0249(13) -0.0035(11) -0.0002(10) 0.0020(10)
C12B 0.0221(13) 0.0262(15) 0.0231(13) -0.0050(11) 0.0022(10) -0.0015(11)

loop_
_atom_type_symbol
_atom_type_description
_atom_type_scat_dispersion_real
_atom_type_scat_dispersion_imag
_atom_type_scat_source
C C 0.0033 0.0016 'International Tables Vol C Tables 4.2.6.8 and 6.1.1.4'
H H 0.0000 0.0000 'International Tables Vol C Tables 4.2.6.8 and 6.1.1.4'
B B 0.0013 0.0007 'International Tables Vol C Tables 4.2.6.8 and 6.1.1.4'
N N 0.0061 0.0033 'International Tables Vol C Tables 4.2.6.8 and 6.1.1.4'

loop_
_geom_angle_atom_site_label_1
_geom_angle_atom_site_label_2
_geom_angle_atom_site_label_3
_geom_angle
C9A N1A C2A 106.8(2)
C9A N1A B2A 128.5(2)
C2A N1A B2A 124.4(2)
N1A B2A C1A 123.5(2)
N1A B2A B7A 125.9(2)
C1A B2A B7A 102.6(2)
N1A B2A B11A 124.8(2)
C1A B2A B11A 102.8(2)
B7A B2A B11A 59.53(17)
N1A B2A B3A 121.7(2)
C1A B2A B3A 58.05(16)
B7A B2A B3A 59.43(16)
B11A B2A B3A 107.0(2)
N1A B2A B6A 121.0(2)
C1A B2A B6A 57.16(16)
B7A B2A B6A 106.6(2)
B11A B2A B6A 59.82(17)
B3A B2A B6A 106.3(2)
C1A B3A B8A 103.6(2)
C1A B3A B7A 103.8(2)
B8A B3A B7A 60.00(17)
C1A B3A B4A 57.83(16)
B8A B3A B4A 60.26(18)
B7A B3A B4A 108.1(2)
C1A B3A B2A 59.11(16)
B8A B3A B2A 108.4(2)
B7A B3A B2A 59.90(16)
B4A B3A B2A 108.5(2)
C1A B3A H3AA 118.8
B8A B3A H3AA 129.1
B7A B3A H3AA 126.9
B4A B3A H3AA 120.6
B2A B3A H3AA 116.7
C1A B4A B9A 104.2(2)
C1A B4A B5A 58.50(17)
B9A B4A B5A 60.04(19)
C1A B4A B8A 103.6(2)
B9A B4A B8A 59.98(18)
B5A B4A B8A 107.7(2)
C1A B4A B3A 58.72(16)
B9A B4A B3A 107.8(2)
B5A B4A B3A 108.2(2)
B8A B4A B3A 59.33(18)
C1A B4A H4A 113.2
B9A B4A H4A 135.0
B5A B4A H4A 121.4
B8A B4A H4A 128.9
B3A B4A H4A 112.6
C1A B5A B9A 103.9(2)
C1A B5A B4A 58.41(18)
B9A B5A B4A 59.75(19)
C1A B5A B6A 58.15(17)
B9A B5A B6A 108.2(2)
B4A B5A B6A 107.8(2)
C1A B5A B10A 104.1(2)
B9A B5A B10A 60.75(18)
B4A B5A B10A 108.5(2)
B6A B5A B10A 59.97(17)
C1A B5A H5AA 120.5
B9A B5A H5AA 124.4
B4A B5A H5AA 116.8
B6A B5A H5AA 122.7
B10A B5A H5AA 128.0
C1A B6A B5A 58.54(18)
C1A B6A B10A 104.4(2)
B5A B6A B10A 60.06(17)
C1A B6A B11A 104.4(2)
B5A B6A B11A 108.6(2)
B10A B6A B11A 60.63(17)
C1A B6A B2A 59.41(16)
B5A B6A B2A 109.2(2)
B10A B6A B2A 108.9(2)
B11A B6A B2A 59.72(17)
C1A B6A H6AA 124.8
B5A B6A H6AA 115.4
B10A B6A H6AA 118.5
B11A B6A H6AA 125.8
B2A B6A H6AA 126.3
C12A B7A B11A 58.93(17)
C12A B7A B8A 58.29(17)
B11A B7A B8A 108.5(2)
C12A B7A B3A 104.1(2)
B11A B7A B3A 108.6(2)
B8A B7A B3A 59.99(17)
C12A B7A B2A 105.0(2)
B11A B7A B2A 60.35(17)
B8A B7A B2A 109.0(2)
B3A B7A B2A 60.67(16)
C12A B7A H7AA 118.4
B11A B7A H7AA 122.5
B8A B7A H7AA 115.0
B3A B7A H7AA 124.9
B2A B7A H7AA 129.5
C12A B8A B3A 104.5(2)
C12A B8A B7A 58.74(17)
B3A B8A B7A 60.01(17)
C12A B8A B9A 58.94(18)
B3A B8A B9A 108.2(2)
B7A B8A B9A 108.6(2)
C12A B8A B4A 104.0(2)
B3A B8A B4A 60.40(18)
B7A B8A B4A 108.2(2)
B9A B8A B4A 59.38(19)
C12A B8A H8AA 119.4
B3A B8A H8AA 123.2
B7A B8A H8AA 114.3
B9A B8A H8AA 124.3
B4A B8A H8AA 130.2
C12A B9A B4A 104.3(2)
C12A B9A B5A 103.8(2)
B4A B9A B5A 60.21(18)
C12A B9A B8A 58.07(17)
B4A B9A B8A 60.64(19)
B5A B9A B8A 108.3(2)
C12A B9A B10A 58.16(17)
B4A B9A B10A 108.1(2)
B5A B9A B10A 59.83(18)
B8A B9A B10A 107.5(2)
C12A B9A H9A 123.0
B4A B9A H9A 125.5
B5A B9A H9A 123.1
B8A B9A H9A 122.6
B10A B9A H9A 118.7
C12A B10A B6A 103.6(2)
C12A B10A B5A 103.7(2)
B6A B10A B5A 59.97(18)
C12A B10A B9A 58.37(17)
B6A B10A B9A 107.2(2)
B5A B10A B9A 59.42(18)
C12A B10A B11A 58.30(17)
B6A B10A B11A 59.95(18)
B5A B10A B11A 108.0(2)
B9A B10A B11A 107.6(2)
C12A B10A H10A 122.5
B6A B10A H10A 127.6
B5A B10A H10A 122.5
B9A B10A H10A 117.2
B11A B10A H10A 124.2
C12A B11A B7A 58.50(17)
C12A B11A B2A 104.5(2)
B7A B11A B2A 60.11(16)
C12A B11A B6A 103.0(2)
B7A B11A B6A 107.5(2)
B2A B11A B6A 60.46(17)
C12A B11A B10A 58.08(17)
B7A B11A B10A 107.7(2)
B2A B11A B10A 108.5(2)
B6A B11A B10A 59.42(17)
C12A B11A H11A 122.0
B7A B11A H11A 128.0
B2A B11A H11A 129.0
B6A B11A H11A 120.4
B10A B11A H11A 112.9
B6A C1A B4A 115.9(2)
B6A C1A B5A 63.31(18)
B4A C1A B5A 63.09(18)
B6A C1A B3A 115.5(2)
B4A C1A B3A 63.45(18)
B5A C1A B3A 115.8(2)
B6A C1A B2A 63.43(17)
B4A C1A B2A 116.3(2)
B5A C1A B2A 116.5(2)
B3A C1A B2A 62.84(16)
B6A C1A H1A 117.6
B4A C1A H1A 117.4
B5A C1A H1A 118.6
B3A C1A H1A 115.8
B2A C1A H1A 115.1
C3A C2A N1A 110.4(2)
C3A C2A H2A 124.8
N1A C2A H2A 124.8
C2A C3A C4A 107.4(3)
C2A C3A H3A 126.3
C4A C3A H3A 126.3
C5A C4A C9A 119.0(3)
C5A C4A C3A 134.0(3)
C9A C4A C3A 107.0(2)
C6A C5A C4A 119.3(3)
C6A C5A H5A 120.4
C4A C5A H5A 120.4
C5A C6A C7A 120.7(2)
C5A C6A H6A 119.7
C7A C6A H6A 119.7
C8A C7A C6A 121.2(3)
C8A C7A H7A 119.4
C6A C7A H7A 119.4
C7A C8A C9A 118.7(3)
C7A C8A H8A 120.6
C9A C8A H8A 120.6
C8A C9A N1A 130.4(3)
C8A C9A C4A 121.1(2)
N1A C9A C4A 108.4(2)
B8A C12A B7A 62.96(18)
B8A C12A B10A 116.0(2)
B7A C12A B10A 115.7(2)
B8A C12A B9A 62.99(19)
B7A C12A B9A 115.4(2)
B10A C12A B9A 63.47(19)
B8A C12A B11A 115.4(2)
B7A C12A B11A 62.56(17)
B10A C12A B11A 63.61(18)
B9A C12A B11A 116.2(2)
B8A C12A H12A 113.3
B7A C12A H12A 116.3
B10A C12A H12A 119.8
B9A C12A H12A 115.6
B11A C12A H12A 120.2
C2B N1B C9B 106.5(2)
C2B N1B B2B 124.2(2)
C9B N1B B2B 128.7(2)
N1B B2B C1B 123.0(2)
N1B B2B B11B 124.5(2)
C1B B2B B11B 102.9(2)
N1B B2B B7B 126.1(2)
C1B B2B B7B 103.3(2)
B11B B2B B7B 59.60(17)
N1B B2B B3B 122.3(2)
C1B B2B B3B 57.87(18)
B11B B2B B3B 107.2(2)
B7B B2B B3B 60.07(18)
N1B B2B B6B 120.0(2)
C1B B2B B6B 57.51(18)
B11B B2B B6B 59.59(18)
B7B B2B B6B 106.9(2)
B3B B2B B6B 106.4(2)
C1B B3B B8B 104.2(2)
C1B B3B B7B 104.0(2)
B8B B3B B7B 60.43(17)
C1B B3B B4B 58.7(2)
B8B B3B B4B 59.62(18)
B7B B3B B4B 107.9(2)
C1B B3B B2B 59.41(17)
B8B B3B B2B 108.6(2)
B7B B3B B2B 59.47(17)
B4B B3B B2B 109.1(3)
C1B B3B H3BB 123.7
B8B B3B H3BB 124.5
B7B B3B H3BB 122.9
B4B B3B H3BB 122.3
B2B B3B H3BB 118.8
C1B B4B B8B 103.9(2)
C1B B4B B9B 103.8(2)
B8B B4B B9B 60.76(19)
C1B B4B B3B 58.28(18)
B8B B4B B3B 59.69(18)
B9B B4B B3B 108.1(2)
C1B B4B B5B 57.8(2)
B8B B4B B5B 108.4(2)
B9B B4B B5B 60.1(2)
B3B B4B B5B 107.3(2)
C1B B4B H4B 121.6
B8B B4B H4B 122.0
B9B B4B H4B 128.5
B3B B4B H4B 115.5
B5B B4B H4B 125.2
C1B B5B B6B 58.65(19)
C1B B5B B10B 104.3(2)
B6B B5B B10B 59.93(19)
C1B B5B B9B 104.1(2)
B6B B5B B9B 107.8(2)
B10B B5B B9B 59.90(19)
C1B B5B B4B 58.89(19)
B6B B5B B4B 108.2(2)
B10B B5B B4B 107.6(2)
B9B B5B B4B 59.5(2)
C1B B5B H5BB 117.8
B6B B5B H5BB 124.9
B10B B5B H5BB 132.0
B9B B5B H5BB 124.0
B4B B5B H5BB 113.1
C1B B6B B10B 104.2(2)
C1B B6B B11B 104.2(2)
B10B B6B B11B 60.62(19)
C1B B6B B5B 58.36(19)
B10B B6B B5B 60.1(2)
B11B B6B B5B 108.5(2)
C1B B6B B2B 59.35(18)
B10B B6B B2B 108.5(2)
B11B B6B B2B 59.43(17)
B5B B6B B2B 108.9(3)
C1B B6B H6BB 117.3
B10B B6B H6BB 116.6
B11B B6B H6BB 136.5
B5B B6B H6BB 104.0
B2B B6B H6BB 133.1
C12B B7B B11B 58.75(17)
C12B B7B B2B 104.8(2)
B11B B7B B2B 60.15(17)
C12B B7B B3B 103.7(2)
B11B B7B B3B 108.0(2)
B2B B7B B3B 60.46(17)
C12B B7B B8B 58.71(17)
B11B B7B B8B 108.4(2)
B2B B7B B8B 108.5(2)
B3B B7B B8B 59.39(17)
C12B B7B H7BB 115.8
B11B B7B H7BB 137.3
B2B B7B H7BB 138.6
B3B B7B H7BB 114.0
B8B B7B H7BB 99.5
C12B B8B B4B 103.8(2)
C12B B8B B3B 104.0(2)
B4B B8B B3B 60.68(19)
C12B B8B B7B 58.30(16)
B4B B8B B7B 108.6(2)
B3B B8B B7B 60.19(17)
C12B B8B B9B 57.98(18)
B4B B8B B9B 59.69(19)
B3B B8B B9B 108.0(2)
B7B B8B B9B 107.5(2)
C12B B8B H8BB 110.8
B4B B8B H8BB 134.4
B3B B8B H8BB 132.8
B7B B8B H8BB 114.5
B9B B8B H8BB 117.2
C12B B9B B4B 104.3(2)
C12B B9B B10B 58.28(18)
B4B B9B B10B 108.4(2)
C12B B9B B5B 103.9(2)
B4B B9B B5B 60.5(2)
B10B B9B B5B 59.9(2)
C12B B9B B8B 58.81(18)
B4B B9B B8B 59.6(2)
B10B B9B B8B 108.0(2)
B5B B9B B8B 107.8(2)
C12B B9B H9B 118.0
B4B B9B H9B 116.6
B10B B9B H9B 133.3
B5B B9B H9B 136.1
B8B B9B H9B 105.0
C12B B10B B6B 104.1(2)
C12B B10B B5B 104.4(2)
B6B B10B B5B 60.0(2)
C12B B10B B9B 58.59(18)
B6B B10B B9B 108.1(3)
B5B B10B B9B 60.2(2)
C12B B10B B11B 58.41(17)
B6B B10B B11B 59.71(18)
B5B B10B B11B 107.7(2)
B9B B10B B11B 107.9(2)
C12B B10B H10B 125.0
B6B B10B H10B 123.3
B5B B10B H10B 121.9
B9B B10B H10B 120.3
B11B B10B H10B 122.6
C12B B11B B7B 59.04(17)
C12B B11B B2B 105.1(2)
B7B B11B B2B 60.25(17)
C12B B11B B6B 103.7(2)
B7B B11B B6B 108.5(2)
B2B B11B B6B 60.97(18)
C12B B11B B10B 57.96(17)
B7B B11B B10B 108.2(2)
B2B B11B B10B 109.0(2)
B6B B11B B10B 59.67(18)
C12B B11B H11B 131.7
B7B B11B H11B 130.7
B2B B11B H11B 120.1
B6B B11B H11B 112.1
B10B B11B H11B 115.7
B5B C1B B6B 63.0(2)
B5B C1B B3B 115.7(2)
B6B C1B B3B 115.1(2)
B5B C1B B4B 63.3(2)
B6B C1B B4B 115.4(2)
B3B C1B B4B 63.0(2)
B5B C1B B2B 115.9(2)
B6B C1B B2B 63.14(18)
B3B C1B B2B 62.72(17)
B4B C1B B2B 115.4(2)
B5B C1B H1B 114.8
B6B C1B H1B 109.9
B3B C1B H1B 123.1
B4B C1B H1B 123.6
B2B C1B H1B 114.2
C3B C2B N1B 112.0(3)
C3B C2B H2B 124.0
N1B C2B H2B 124.0
C2B C3B C4B 106.6(2)
C2B C3B H3B 126.7
C4B C3B H3B 126.7
C5B C4B C9B 119.4(3)
C5B C4B C3B 133.6(3)
C9B C4B C3B 107.0(2)
C6B C5B C4B 119.5(3)
C6B C5B H5B 120.2
C4B C5B H5B 120.2
C5B C6B C7B 120.1(3)
C5B C6B H6B 119.9
C7B C6B H6B 119.9
C8B C7B C6B 121.5(3)
C8B C7B H7B 119.2
C6B C7B H7B 119.2
C9B C8B C7B 118.1(2)
C9B C8B H8B 120.9
C7B C8B H8B 120.9
C8B C9B N1B 130.8(2)
C8B C9B C4B 121.3(2)
N1B C9B C4B 107.9(2)
B10B C12B B9B 63.1(2)
B10B C12B B11B 63.63(18)
B9B C12B B11B 115.9(2)
B10B C12B B7B 115.5(2)
B9B C12B B7B 115.8(2)
B11B C12B B7B 62.21(18)
B10B C12B B8B 115.6(2)
B9B C12B B8B 63.21(19)
B11B C12B B8B 114.8(2)
B7B C12B B8B 63.00(17)
B10B C12B H12B 111.8
B9B C12B H12B 122.7
B11B C12B H12B 108.3
B7B C12B H12B 116.2
B8B C12B H12B 125.9

loop_
_geom_bond_atom_site_label_1
_geom_bond_atom_site_label_2
_geom_bond_distance
N1A C9A 1.394(3)
N1A C2A 1.411(4)
N1A B2A 1.468(3)
B2A C1A 1.737(4)
B2A B7A 1.787(4)
B2A B11A 1.791(4)
B2A B3A 1.801(4)
B2A B6A 1.805(4)
B3A C1A 1.717(4)
B3A B8A 1.778(5)
B3A B7A 1.778(4)
B3A B4A 1.797(5)
B3A H3AA 1.1401
B4A C1A 1.701(4)
B4A B9A 1.772(5)
B4A B5A 1.780(5)
B4A B8A 1.795(4)
B4A H4A 1.1401
B5A C1A 1.702(4)
B5A B9A 1.777(5)
B5A B6A 1.783(4)
B5A B10A 1.785(4)
B5A H5AA 1.1400
B6A C1A 1.695(4)
B6A B10A 1.783(4)
B6A B11A 1.793(4)
B6A H6AA 1.1400
B7A C12A 1.707(4)
B7A B11A 1.776(4)
B7A B8A 1.778(4)
B7A H7AA 1.1400
B8A C12A 1.698(4)
B8A B9A 1.783(5)
B8A H8AA 1.1400
B9A C12A 1.714(4)
B9A B10A 1.801(5)
B9A H9A 1.1400
B10A C12A 1.710(4)
B10A B11A 1.805(4)
B10A H10A 1.1400
B11A C12A 1.714(4)
B11A H11A 1.1399
C1A H1A 0.9600
C2A C3A 1.361(4)
C2A H2A 0.9300
C3A C4A 1.428(4)
C3A H3A 0.9300
C4A C5A 1.410(4)
C4A C9A 1.417(4)
C5A C6A 1.382(4)
C5A H5A 0.9300
C6A C7A 1.400(4)
C6A H6A 0.9300
C7A C8A 1.379(4)
C7A H7A 0.9300
C8A C9A 1.392(4)
C8A H8A 0.9300
C12A H12A 0.9600
N1B C2B 1.398(3)
N1B C9B 1.409(3)
N1B B2B 1.478(3)
B2B C1B 1.737(4)
B2B B11B 1.774(4)
B2B B7B 1.776(4)
B2B B3B 1.794(4)
B2B B6B 1.802(5)
B3B C1B 1.709(5)
B3B B8B 1.772(5)
B3B B7B 1.787(4)
B3B B4B 1.790(5)
B3B H3BB 1.1400
B4B C1B 1.717(5)
B4B B8B 1.771(5)
B4B B9B 1.773(5)
B4B B5B 1.792(6)
B4B H4B 1.1400
B5B C1B 1.698(4)
B5B B6B 1.777(5)
B5B B10B 1.779(5)
B5B B9B 1.785(5)
B5B H5BB 1.1400
B6B C1B 1.703(5)
B6B B10B 1.776(5)
B6B B11B 1.777(5)
B6B H6BB 1.1400
B7B C12B 1.710(4)
B7B B11B 1.764(5)
B7B B8B 1.791(4)
B7B H7BB 1.1400
B8B C12B 1.718(4)
B8B B9B 1.792(5)
B8B H8BB 1.1400
B9B C12B 1.702(4)
B9B B10B 1.779(5)
B9B H9B 1.1400
B10B C12B 1.697(4)
B10B B11B 1.793(5)
B10B H10B 1.1400
B11B C12B 1.705(4)
B11B H11B 1.1399
C1B H1B 0.9600
C2B C3B 1.358(4)
C2B H2B 0.9300
C3B C4B 1.444(4)
C3B H3B 0.9300
C4B C5B 1.398(4)
C4B C9B 1.428(4)
C5B C6B 1.369(4)
C5B H5B 0.9300
C6B C7B 1.423(4)
C6B H6B 0.9300
C7B C8B 1.382(4)
C7B H7B 0.9300
C8B C9B 1.378(4)
C8B H8B 0.9300
C12B H12B 0.9600

loop_
_geom_torsion_atom_site_label_1
_geom_torsion_atom_site_label_2
_geom_torsion_atom_site_label_3
_geom_torsion_atom_site_label_4
_geom_torsion
C9A N1A B2A C1A -114.5(3)
C2A N1A B2A C1A 73.1(3)
C9A N1A B2A B7A 102.0(3)
C2A N1A B2A B7A -70.3(4)
C9A N1A B2A B11A 27.0(4)
C2A N1A B2A B11A -145.3(3)
C9A N1A B2A B3A 175.1(2)
C2A N1A B2A B3A 2.8(4)
C9A N1A B2A B6A -45.7(4)
C2A N1A B2A B6A 141.9(2)
N1A B2A B3A C1A 112.3(3)
B7A B2A B3A C1A -131.9(2)
B11A B2A B3A C1A -94.7(2)
B6A B2A B3A C1A -31.95(19)
N1A B2A B3A B8A -152.5(2)
C1A B2A B3A B8A 95.2(2)
B7A B2A B3A B8A -36.7(2)
B11A B2A B3A B8A 0.5(3)
B6A B2A B3A B8A 63.2(3)
N1A B2A B3A B7A -115.8(3)
C1A B2A B3A B7A 131.9(2)
B11A B2A B3A B7A 37.2(2)
B6A B2A B3A B7A 99.9(2)
N1A B2A B3A B4A 143.6(2)
C1A B2A B3A B4A 31.25(19)
B7A B2A B3A B4A -100.6(2)
B11A B2A B3A B4A -63.4(3)
B6A B2A B3A B4A -0.7(3)
B8A B3A B4A C1A -132.8(2)
B7A B3A B4A C1A -95.2(2)
B2A B3A B4A C1A -31.7(2)
C1A B3A B4A B9A 96.0(2)
B8A B3A B4A B9A -36.7(2)
B7A B3A B4A B9A 0.9(3)
B2A B3A B4A B9A 64.3(3)
C1A B3A B4A B5A 32.6(2)
B8A B3A B4A B5A -100.2(2)
B7A B3A B4A B5A -62.6(3)
B2A B3A B4A B5A 0.8(3)
C1A B3A B4A B8A 132.8(2)
B7A B3A B4A B8A 37.6(2)
B2A B3A B4A B8A 101.0(2)
B9A B4A B5A C1A -133.2(2)
B8A B4A B5A C1A -95.4(2)
B3A B4A B5A C1A -32.7(2)
C1A B4A B5A B9A 133.2(2)
B8A B4A B5A B9A 37.8(2)
B3A B4A B5A B9A 100.5(2)
C1A B4A B5A B6A 32.02(19)
B9A B4A B5A B6A -101.2(2)
B8A B4A B5A B6A -63.3(3)
B3A B4A B5A B6A -0.6(3)
C1A B4A B5A B10A 95.5(2)
B9A B4A B5A B10A -37.7(2)
B8A B4A B5A B10A 0.1(3)
B3A B4A B5A B10A 62.8(3)
B9A B5A B6A C1A -95.3(3)
B4A B5A B6A C1A -32.1(2)
B10A B5A B6A C1A -133.6(2)
C1A B5A B6A B10A 133.6(2)
B9A B5A B6A B10A 38.3(2)
B4A B5A B6A B10A 101.5(2)
C1A B5A B6A B11A 95.8(2)
B9A B5A B6A B11A 0.5(3)
B4A B5A B6A B11A 63.7(3)
B10A B5A B6A B11A -37.8(2)
C1A B5A B6A B2A 32.3(2)
B9A B5A B6A B2A -63.0(3)
B4A B5A B6A B2A 0.2(3)
B10A B5A B6A B2A -101.3(2)
N1A B2A B6A C1A -112.3(3)
B7A B2A B6A C1A 94.5(2)
B11A B2A B6A C1A 132.8(2)
B3A B2A B6A C1A 32.30(19)
N1A B2A B6A B5A -144.3(2)
C1A B2A B6A B5A -32.0(2)
B7A B2A B6A B5A 62.5(3)
B11A B2A B6A B5A 100.8(2)
B3A B2A B6A B5A 0.3(3)
N1A B2A B6A B10A 151.8(2)
C1A B2A B6A B10A -95.9(2)
B7A B2A B6A B10A -1.4(3)
B11A B2A B6A B10A 36.9(2)
B3A B2A B6A B10A -63.6(3)
N1A B2A B6A B11A 114.9(3)
C1A B2A B6A B11A -132.8(2)
B7A B2A B6A B11A -38.25(19)
B3A B2A B6A B11A -100.5(2)
C1A B3A B7A C12A -58.4(2)
B8A B3A B7A C12A 39.5(2)
B4A B3A B7A C12A 1.8(3)
B2A B3A B7A C12A -99.5(2)
C1A B3A B7A B11A 3.2(3)
B8A B3A B7A B11A 101.1(2)
B4A B3A B7A B11A 63.4(3)
B2A B3A B7A B11A -38.0(2)
C1A B3A B7A B8A -97.9(2)
B4A B3A B7A B8A -37.7(2)
B2A B3A B7A B8A -139.1(2)
C1A B3A B7A B2A 41.14(19)
B8A B3A B7A B2A 139.1(2)
B4A B3A B7A B2A 101.4(2)
N1A B2A B7A C12A -153.0(2)
C1A B2A B7A C12A 57.6(2)
B11A B2A B7A C12A -39.87(19)
B3A B2A B7A C12A 98.0(2)
B6A B2A B7A C12A -1.5(2)
N1A B2A B7A B11A -113.1(3)
C1A B2A B7A B11A 97.5(2)
B3A B2A B7A B11A 137.9(2)
B6A B2A B7A B11A 38.38(19)
N1A B2A B7A B8A 145.9(3)
C1A B2A B7A B8A -3.5(3)
B11A B2A B7A B8A -101.0(2)
B3A B2A B7A B8A 36.9(2)
B6A B2A B7A B8A -62.6(3)
N1A B2A B7A B3A 109.0(3)
C1A B2A B7A B3A -40.34(19)
B11A B2A B7A B3A -137.9(2)
B6A B2A B7A B3A -99.5(2)
C1A B3A B8A C12A 58.4(2)
B7A B3A B8A C12A -39.9(2)
B4A B3A B8A C12A 98.1(2)
B2A B3A B8A C12A -3.2(3)
C1A B3A B8A B7A 98.2(2)
B4A B3A B8A B7A 138.0(2)
B2A B3A B8A B7A 36.7(2)
C1A B3A B8A B9A -3.2(3)
B7A B3A B8A B9A -101.4(2)
B4A B3A B8A B9A 36.6(2)
B2A B3A B8A B9A -64.7(3)
C1A B3A B8A B4A -39.73(19)
B7A B3A B8A B4A -138.0(2)
B2A B3A B8A B4A -101.3(2)
B11A B7A B8A C12A 32.2(2)
B3A B7A B8A C12A 133.5(2)
B2A B7A B8A C12A 96.3(2)
C12A B7A B8A B3A -133.5(2)
B11A B7A B8A B3A -101.3(2)
B2A B7A B8A B3A -37.2(2)
C12A B7A B8A B9A -32.7(2)
B11A B7A B8A B9A -0.6(3)
B3A B7A B8A B9A 100.7(2)
B2A B7A B8A B9A 63.6(3)
C12A B7A B8A B4A -95.7(2)
B11A B7A B8A B4A -63.5(3)
B3A B7A B8A B4A 37.8(2)
B2A B7A B8A B4A 0.6(3)
C1A B4A B8A C12A -58.7(3)
B9A B4A B8A C12A 40.0(2)
B5A B4A B8A C12A 2.2(3)
B3A B4A B8A C12A -98.9(2)
C1A B4A B8A B3A 40.2(2)
B9A B4A B8A B3A 138.9(2)
B5A B4A B8A B3A 101.0(2)
C1A B4A B8A B7A 2.6(3)
B9A B4A B8A B7A 101.3(2)
B5A B4A B8A B7A 63.4(3)
B3A B4A B8A B7A -37.6(2)
C1A B4A B8A B9A -98.7(2)
B5A B4A B8A B9A -37.9(2)
B3A B4A B8A B9A -138.9(2)
C1A B4A B9A C12A 58.0(3)
B5A B4A B9A C12A 97.9(2)
B8A B4A B9A C12A -39.63(19)
B3A B4A B9A C12A -3.2(3)
C1A B4A B9A B5A -39.88(19)
B8A B4A B9A B5A -137.6(2)
B3A B4A B9A B5A -101.1(2)
C1A B4A B9A B8A 97.7(2)
B5A B4A B9A B8A 137.6(2)
B3A B4A B9A B8A 36.4(2)
C1A B4A B9A B10A -2.7(3)
B5A B4A B9A B10A 37.2(2)
B8A B4A B9A B10A -100.3(2)
B3A B4A B9A B10A -63.9(3)
C1A B5A B9A C12A -59.0(3)
B4A B5A B9A C12A -98.8(2)
B6A B5A B9A C12A 1.6(3)
B10A B5A B9A C12A 39.5(2)
C1A B5A B9A B4A 39.77(19)
B6A B5A B9A B4A 100.4(2)
B10A B5A B9A B4A 138.3(2)
C1A B5A B9A B8A 1.5(3)
B4A B5A B9A B8A -38.3(2)
B6A B5A B9A B8A 62.1(3)
B10A B5A B9A B8A 100.0(2)
C1A B5A B9A B10A -98.5(2)
B4A B5A B9A B10A -138.3(2)
B6A B5A B9A B10A -37.9(2)
B3A B8A B9A C12A 96.3(2)
B7A B8A B9A C12A 32.7(2)
B4A B8A B9A C12A 133.3(2)
C12A B8A B9A B4A -133.3(2)
B3A B8A B9A B4A -37.0(2)
B7A B8A B9A B4A -100.6(2)
C12A B8A B9A B5A -95.2(2)
B3A B8A B9A B5A 1.1(3)
B7A B8A B9A B5A -62.5(3)
B4A B8A B9A B5A 38.1(2)
C12A B8A B9A B10A -31.9(2)
B3A B8A B9A B10A 64.3(3)
B7A B8A B9A B10A 0.7(3)
B4A B8A B9A B10A 101.3(2)
C1A B6A B10A C12A -58.5(2)
B5A B6A B10A C12A -98.1(2)
B11A B6A B10A C12A 40.14(19)
B2A B6A B10A C12A 3.7(3)
C1A B6A B10A B5A 39.6(2)
B11A B6A B10A B5A 138.2(2)
B2A B6A B10A B5A 101.8(2)
C1A B6A B10A B9A 2.2(3)
B5A B6A B10A B9A -37.4(2)
B11A B6A B10A B9A 100.8(2)
B2A B6A B10A B9A 64.3(3)
C1A B6A B10A B11A -98.6(2)
B5A B6A B10A B11A -138.2(2)
B2A B6A B10A B11A -36.5(2)
C1A B5A B10A C12A 58.6(2)
B9A B5A B10A C12A -39.6(2)
B4A B5A B10A C12A -2.3(3)
B6A B5A B10A C12A 98.0(2)
C1A B5A B10A B6A -39.4(2)
B9A B5A B10A B6A -137.6(2)
B4A B5A B10A B6A -100.3(2)
C1A B5A B10A B9A 98.2(2)
B4A B5A B10A B9A 37.3(2)
B6A B5A B10A B9A 137.6(2)
C1A B5A B10A B11A -2.1(3)
B9A B5A B10A B11A -100.3(2)
B4A B5A B10A B11A -63.0(3)
B6A B5A B10A B11A 37.3(2)
B4A B9A B10A C12A 96.0(2)
B5A B9A B10A C12A 133.3(2)
B8A B9A B10A C12A 31.9(2)
C12A B9A B10A B6A -95.7(2)
B4A B9A B10A B6A 0.3(3)
B5A B9A B10A B6A 37.7(2)
B8A B9A B10A B6A -63.7(3)
C12A B9A B10A B5A -133.3(2)
B4A B9A B10A B5A -37.4(2)
B8A B9A B10A B5A -101.4(3)
C12A B9A B10A B11A -32.5(2)
B4A B9A B10A B11A 63.5(3)
B5A B9A B10A B11A 100.8(2)
B8A B9A B10A B11A -0.6(3)
B8A B7A B11A C12A -31.93(19)
B3A B7A B11A C12A -95.6(2)
B2A B7A B11A C12A -133.7(2)
C12A B7A B11A B2A 133.7(2)
B8A B7A B11A B2A 101.8(2)
B3A B7A B11A B2A 38.1(2)
C12A B7A B11A B6A 94.8(2)
B8A B7A B11A B6A 62.9(3)
B3A B7A B11A B6A -0.8(3)
B2A B7A B11A B6A -38.92(19)
C12A B7A B11A B10A 32.1(2)
B8A B7A B11A B10A 0.2(3)
B3A B7A B11A B10A -63.5(3)
B2A B7A B11A B10A -101.6(2)
N1A B2A B11A C12A 154.3(2)
C1A B2A B11A C12A -57.7(2)
B7A B2A B11A C12A 39.54(19)
B3A B2A B11A C12A 2.4(3)
B6A B2A B11A C12A -97.0(2)
N1A B2A B11A B7A 114.8(3)
C1A B2A B11A B7A -97.3(2)
B3A B2A B11A B7A -37.17(19)
B6A B2A B11A B7A -136.5(2)
N1A B2A B11A B6A -108.7(3)
C1A B2A B11A B6A 39.20(19)
B7A B2A B11A B6A 136.5(2)
B3A B2A B11A B6A 99.3(2)
N1A B2A B11A B10A -145.0(3)
C1A B2A B11A B10A 3.0(3)
B7A B2A B11A B10A 100.2(2)
B3A B2A B11A B10A 63.1(3)
B6A B2A B11A B10A -36.2(2)
C1A B6A B11A C12A 58.8(2)
B5A B6A B11A C12A -2.4(3)
B10A B6A B11A C12A -39.9(2)
B2A B6A B11A C12A 99.5(2)
C1A B6A B11A B7A -1.9(3)
B5A B6A B11A B7A -63.1(3)
B10A B6A B11A B7A -100.6(2)
B2A B6A B11A B7A 38.75(19)
C1A B6A B11A B2A -40.70(19)
B5A B6A B11A B2A -101.9(2)
B10A B6A B11A B2A -139.4(2)
C1A B6A B11A B10A 98.7(2)
B5A B6A B11A B10A 37.5(2)
B2A B6A B11A B10A 139.4(2)
B6A B10A B11A C12A 132.6(2)
B5A B10A B11A C12A 95.3(2)
B9A B10A B11A C12A 32.5(2)
C12A B10A B11A B7A -32.3(2)
B6A B10A B11A B7A 100.3(2)
B5A B10A B11A B7A 63.0(3)
B9A B10A B11A B7A 0.3(3)
C12A B10A B11A B2A -95.9(2)
B6A B10A B11A B2A 36.7(2)
B5A B10A B11A B2A -0.6(3)
B9A B10A B11A B2A -63.4(3)
C12A B10A B11A B6A -132.6(2)
B5A B10A B11A B6A -37.3(2)
B9A B10A B11A B6A -100.0(2)
B5A B6A C1A B4A 36.1(2)
B10A B6A C1A B4A -4.3(3)
B11A B6A C1A B4A -67.1(3)
B2A B6A C1A B4A -108.0(2)
B10A B6A C1A B5A -40.4(2)
B11A B6A C1A B5A -103.2(2)
B2A B6A C1A B5A -144.1(2)
B5A B6A C1A B3A 107.5(2)
B10A B6A C1A B3A 67.1(3)
B11A B6A C1A B3A 4.3(3)
B2A B6A C1A B3A -36.6(2)
B5A B6A C1A B2A 144.1(2)
B10A B6A C1A B2A 103.7(2)
B11A B6A C1A B2A 40.86(19)
B9A B4A C1A B6A 4.5(3)
B5A B4A C1A B6A -36.2(2)
B8A B4A C1A B6A 66.4(3)
B3A B4A C1A B6A 106.9(2)
B9A B4A C1A B5A 40.7(2)
B8A B4A C1A B5A 102.6(2)
B3A B4A C1A B5A 143.1(2)
B9A B4A C1A B3A -102.5(2)
B5A B4A C1A B3A -143.1(2)
B8A B4A C1A B3A -40.5(2)
B9A B4A C1A B2A -67.2(3)
B5A B4A C1A B2A -107.9(2)
B8A B4A C1A B2A -5.3(3)
B3A B4A C1A B2A 35.2(2)
B9A B5A C1A B6A 103.1(2)
B4A B5A C1A B6A 143.5(2)
B10A B5A C1A B6A 40.3(2)
B9A B5A C1A B4A -40.5(2)
B6A B5A C1A B4A -143.5(2)
B10A B5A C1A B4A -103.3(2)
B9A B5A C1A B3A -3.8(3)
B4A B5A C1A B3A 36.6(2)
B6A B5A C1A B3A -106.9(2)
B10A B5A C1A B3A -66.6(3)
B9A B5A C1A B2A 67.2(3)
B4A B5A C1A B2A 107.6(2)
B6A B5A C1A B2A -35.9(2)
B10A B5A C1A B2A 4.4(3)
B8A B3A C1A B6A -66.7(3)
B7A B3A C1A B6A -4.8(3)
B4A B3A C1A B6A -107.7(2)
B2A B3A C1A B6A 36.8(2)
B8A B3A C1A B4A 41.0(2)
B7A B3A C1A B4A 102.9(2)
B2A B3A C1A B4A 144.5(2)
B8A B3A C1A B5A 4.5(3)
B7A B3A C1A B5A 66.4(3)
B4A B3A C1A B5A -36.5(2)
B2A B3A C1A B5A 108.0(2)
B8A B3A C1A B2A -103.5(2)
B7A B3A C1A B2A -41.54(19)
B4A B3A C1A B2A -144.5(2)
N1A B2A C1A B6A 107.9(3)
B7A B2A C1A B6A -101.7(2)
B11A B2A C1A B6A -40.57(19)
B3A B2A C1A B6A -142.8(2)
N1A B2A C1A B4A -144.7(3)
B7A B2A C1A B4A 5.6(3)
B11A B2A C1A B4A 66.8(3)
B3A B2A C1A B4A -35.5(2)
B6A B2A C1A B4A 107.4(3)
N1A B2A C1A B5A 143.8(2)
B7A B2A C1A B5A -65.9(3)
B11A B2A C1A B5A -4.7(3)
B3A B2A C1A B5A -106.9(2)
B6A B2A C1A B5A 35.9(2)
N1A B2A C1A B3A -109.3(3)
B7A B2A C1A B3A 41.1(2)
B11A B2A C1A B3A 102.2(2)
B6A B2A C1A B3A 142.8(2)
C9A N1A C2A C3A 0.9(3)
B2A N1A C2A C3A 174.7(2)
N1A C2A C3A C4A -1.3(3)
C2A C3A C4A C5A -178.6(3)
C2A C3A C4A C9A 1.1(3)
C9A C4A C5A C6A 0.0(4)
C3A C4A C5A C6A 179.6(3)
C4A C5A C6A C7A 0.5(4)
C5A C6A C7A C8A -0.5(4)
C6A C7A C8A C9A 0.1(4)
C7A C8A C9A N1A -179.1(3)
C7A C8A C9A C4A 0.3(4)
C2A N1A C9A C8A 179.3(3)
B2A N1A C9A C8A 5.9(4)
C2A N1A C9A C4A -0.2(3)
B2A N1A C9A C4A -173.7(2)
C5A C4A C9A C8A -0.4(4)
C3A C4A C9A C8A 179.9(2)
C5A C4A C9A N1A 179.2(2)
C3A C4A C9A N1A -0.5(3)
B3A B8A C12A B7A 40.5(2)
B9A B8A C12A B7A 143.2(2)
B4A B8A C12A B7A 103.0(2)
B3A B8A C12A B10A -66.5(3)
B7A B8A C12A B10A -107.0(2)
B9A B8A C12A B10A 36.2(2)
B4A B8A C12A B10A -4.0(3)
B3A B8A C12A B9A -102.8(2)
B7A B8A C12A B9A -143.2(2)
B4A B8A C12A B9A -40.2(2)
B3A B8A C12A B11A 5.1(3)
B7A B8A C12A B11A -35.4(2)
B9A B8A C12A B11A 107.8(2)
B4A B8A C12A B11A 67.6(3)
B11A B7A C12A B8A -143.9(2)
B3A B7A C12A B8A -40.40(19)
B2A B7A C12A B8A -103.3(2)
B11A B7A C12A B10A -36.4(2)
B8A B7A C12A B10A 107.5(2)
B3A B7A C12A B10A 67.1(3)
B2A B7A C12A B10A 4.2(3)
B11A B7A C12A B9A -107.7(2)
B8A B7A C12A B9A 36.2(2)
B3A B7A C12A B9A -4.2(3)
B2A B7A C12A B9A -67.1(3)
B8A B7A C12A B11A 143.9(2)
B3A B7A C12A B11A 103.5(2)
B2A B7A C12A B11A 40.57(19)
B6A B10A C12A B8A 65.9(3)
B5A B10A C12A B8A 4.0(3)
B9A B10A C12A B8A -36.1(2)
B11A B10A C12A B8A 106.9(2)
B6A B10A C12A B7A -5.0(3)
B5A B10A C12A B7A -66.9(3)
B9A B10A C12A B7A -107.0(2)
B11A B10A C12A B7A 36.0(2)
B6A B10A C12A B9A 102.0(2)
B5A B10A C12A B9A 40.1(2)
B11A B10A C12A B9A 143.0(2)
B6A B10A C12A B11A -41.0(2)
B5A B10A C12A B11A -102.9(2)
B9A B10A C12A B11A -143.0(2)
B4A B9A C12A B8A 40.9(2)
B5A B9A C12A B8A 103.2(3)
B10A B9A C12A B8A 143.6(2)
B4A B9A C12A B7A 4.8(3)
B5A B9A C12A B7A 67.0(3)
B8A B9A C12A B7A -36.2(2)
B10A B9A C12A B7A 107.4(2)
B4A B9A C12A B10A -102.6(2)
B5A B9A C12A B10A -40.4(2)
B8A B9A C12A B10A -143.6(2)
B4A B9A C12A B11A -65.7(3)
B5A B9A C12A B11A -3.4(3)
B8A B9A C12A B11A -106.6(3)
B10A B9A C12A B11A 36.9(2)
B7A B11A C12A B8A 35.5(2)
B2A B11A C12A B8A -4.8(3)
B6A B11A C12A B8A -67.2(3)
B10A B11A C12A B8A -107.8(2)
B2A B11A C12A B7A -40.34(19)
B6A B11A C12A B7A -102.8(2)
B10A B11A C12A B7A -143.4(2)
B7A B11A C12A B10A 143.4(2)
B2A B11A C12A B10A 103.0(2)
B6A B11A C12A B10A 40.6(2)
B7A B11A C12A B9A 106.5(3)
B2A B11A C12A B9A 66.1(3)
B6A B11A C12A B9A 3.7(3)
B10A B11A C12A B9A -36.9(2)
C2B N1B B2B C1B 75.3(3)
C9B N1B B2B C1B -114.7(3)
C2B N1B B2B B11B -65.1(4)
C9B N1B B2B B11B 104.9(3)
C2B N1B B2B B7B -140.1(3)
C9B N1B B2B B7B 29.9(4)
C2B N1B B2B B3B 145.5(3)
C9B N1B B2B B3B -44.5(4)
C2B N1B B2B B6B 6.7(4)
C9B N1B B2B B6B 176.7(2)
N1B B2B B3B C1B -111.3(3)
B11B B2B B3B C1B 94.7(2)
B7B B2B B3B C1B 132.5(2)
B6B B2B B3B C1B 32.1(2)
N1B B2B B3B B8B 152.8(2)
C1B B2B B3B B8B -95.9(2)
B11B B2B B3B B8B -1.2(3)
B7B B2B B3B B8B 36.6(2)
B6B B2B B3B B8B -63.7(3)
N1B B2B B3B B7B 116.2(3)
C1B B2B B3B B7B -132.5(2)
B11B B2B B3B B7B -37.8(2)
B6B B2B B3B B7B -100.4(2)
N1B B2B B3B B4B -143.8(2)
C1B B2B B3B B4B -32.5(2)
B11B B2B B3B B4B 62.2(3)
B7B B2B B3B B4B 100.0(2)
B6B B2B B3B B4B -0.4(3)
B8B B3B B4B C1B 133.6(2)
B7B B3B B4B C1B 95.8(2)
B2B B3B B4B C1B 32.8(2)
C1B B3B B4B B8B -133.6(2)
B7B B3B B4B B8B -37.7(2)
B2B B3B B4B B8B -100.8(2)
C1B B3B B4B B9B -95.4(3)
B8B B3B B4B B9B 38.2(2)
B7B B3B B4B B9B 0.5(3)
B2B B3B B4B B9B -62.6(3)
C1B B3B B4B B5B -32.0(2)
B8B B3B B4B B5B 101.6(2)
B7B B3B B4B B5B 63.9(3)
B2B B3B B4B B5B 0.8(3)
B8B B4B B5B C1B 95.2(2)
B9B B4B B5B C1B 133.4(2)
B3B B4B B5B C1B 32.1(2)
C1B B4B B5B B6B -33.1(2)
B8B B4B B5B B6B 62.1(3)
B9B B4B B5B B6B 100.4(3)
B3B B4B B5B B6B -0.9(3)
C1B B4B B5B B10B -96.4(2)
B8B B4B B5B B10B -1.2(3)
B9B B4B B5B B10B 37.0(2)
B3B B4B B5B B10B -64.2(3)
C1B B4B B5B B9B -133.4(2)
B8B B4B B5B B9B -38.2(2)
B3B B4B B5B B9B -101.3(2)
B10B B5B B6B C1B 133.4(2)
B9B B5B B6B C1B 96.0(3)
B4B B5B B6B C1B 33.2(2)
C1B B5B B6B B10B -133.4(2)
B9B B5B B6B B10B -37.4(2)
B4B B5B B6B B10B -100.2(3)
C1B B5B B6B B11B -95.6(3)
B10B B5B B6B B11B 37.8(2)
B9B B5B B6B B11B 0.4(3)
B4B B5B B6B B11B -62.4(3)
C1B B5B B6B B2B -32.5(2)
B10B B5B B6B B2B 100.9(3)
B9B B5B B6B B2B 63.5(3)
B4B B5B B6B B2B 0.7(3)
N1B B2B B6B C1B 112.2(3)
B11B B2B B6B C1B -132.9(2)
B7B B2B B6B C1B -95.3(2)
B3B B2B B6B C1B -32.3(2)
N1B B2B B6B B10B -151.9(3)
C1B B2B B6B B10B 95.9(3)
B11B B2B B6B B10B -37.0(2)
B7B B2B B6B B10B 0.6(3)
B3B B2B B6B B10B 63.6(3)
N1B B2B B6B B11B -114.9(3)
C1B B2B B6B B11B 132.9(2)
B7B B2B B6B B11B 37.7(2)
B3B B2B B6B B11B 100.6(2)
N1B B2B B6B B5B 144.3(2)
C1B B2B B6B B5B 32.1(2)
B11B B2B B6B B5B -100.9(3)
B7B B2B B6B B5B -63.2(3)
B3B B2B B6B B5B -0.2(3)
N1B B2B B7B C12B 152.3(2)
C1B B2B B7B C12B -57.7(2)
B11B B2B B7B C12B 39.6(2)
B3B B2B B7B C12B -97.6(2)
B6B B2B B7B C12B 2.0(3)
N1B B2B B7B B11B 112.7(3)
C1B B2B B7B B11B -97.3(2)
B3B B2B B7B B11B -137.2(2)
B6B B2B B7B B11B -37.6(2)
N1B B2B B7B B3B -110.1(3)
C1B B2B B7B B3B 39.9(2)
B11B B2B B7B B3B 137.2(2)
B6B B2B B7B B3B 99.6(2)
N1B B2B B7B B8B -146.3(3)
C1B B2B B7B B8B 3.7(3)
B11B B2B B7B B8B 101.0(2)
B3B B2B B7B B8B -36.2(2)
B6B B2B B7B B8B 63.4(3)
C1B B3B B7B C12B 58.6(2)
B8B B3B B7B C12B -40.0(2)
B4B B3B B7B C12B -2.6(3)
B2B B3B B7B C12B 99.4(2)
C1B B3B B7B B11B -2.6(3)
B8B B3B B7B B11B -101.2(2)
B4B B3B B7B B11B -63.8(3)
B2B B3B B7B B11B 38.27(19)
C1B B3B B7B B2B -40.85(19)
B8B B3B B7B B2B -139.4(2)
B4B B3B B7B B2B -102.1(3)
C1B B3B B7B B8B 98.6(2)
B4B B3B B7B B8B 37.4(2)
B2B B3B B7B B8B 139.4(2)
C1B B4B B8B C12B 59.1(3)
B9B B4B B8B C12B -39.1(2)
B3B B4B B8B C12B 98.6(2)
B5B B4B B8B C12B -1.2(3)
C1B B4B B8B B3B -39.4(2)
B9B B4B B8B B3B -137.6(2)
B5B B4B B8B B3B -99.7(3)
C1B B4B B8B B7B -1.6(3)
B9B B4B B8B B7B -99.9(2)
B3B B4B B8B B7B 37.8(2)
B5B B4B B8B B7B -61.9(3)
C1B B4B B8B B9B 98.2(3)
B3B B4B B8B B9B 137.6(2)
B5B B4B B8B B9B 37.9(2)
C1B B3B B8B C12B -58.4(3)
B7B B3B B8B C12B 39.9(2)
B4B B3B B8B C12B -98.1(3)
B2B B3B B8B C12B 3.6(3)
C1B B3B B8B B4B 39.7(2)
B7B B3B B8B B4B 138.0(3)
B2B B3B B8B B4B 101.8(3)
C1B B3B B8B B7B -98.3(2)
B4B B3B B8B B7B -138.0(3)
B2B B3B B8B B7B -36.2(2)
C1B B3B B8B B9B 2.0(3)
B7B B3B B8B B9B 100.3(2)
B4B B3B B8B B9B -37.7(2)
B2B B3B B8B B9B 64.1(3)
B11B B7B B8B C12B -32.6(2)
B2B B7B B8B C12B -96.4(2)
B3B B7B B8B C12B -133.1(2)
C12B B7B B8B B4B 95.1(2)
B11B B7B B8B B4B 62.4(3)
B2B B7B B8B B4B -1.4(3)
B3B B7B B8B B4B -38.0(2)
C12B B7B B8B B3B 133.1(2)
B11B B7B B8B B3B 100.4(2)
B2B B7B B8B B3B 36.6(2)
C12B B7B B8B B9B 31.9(2)
B11B B7B B8B B9B -0.7(3)
B2B B7B B8B B9B -64.5(3)
B3B B7B B8B B9B -101.1(3)
C1B B4B B9B C12B -58.8(3)
B8B B4B B9B C12B 39.6(2)
B3B B4B B9B C12B 1.9(3)
B5B B4B B9B C12B -98.1(3)
C1B B4B B9B B10B 2.1(3)
B8B B4B B9B B10B 100.5(3)
B3B B4B B9B B10B 62.8(3)
B5B B4B B9B B10B -37.2(2)
C1B B4B B9B B5B 39.3(2)
B8B B4B B9B B5B 137.7(2)
B3B B4B B9B B5B 100.0(3)
C1B B4B B9B B8B -98.4(2)
B3B B4B B9B B8B -37.7(2)
B5B B4B B9B B8B -137.7(2)
C1B B5B B9B C12B 58.9(3)
B6B B5B B9B C12B -2.2(3)
B10B B5B B9B C12B -39.6(2)
B4B B5B B9B C12B 98.8(2)
C1B B5B B9B B4B -39.9(2)
B6B B5B B9B B4B -101.0(3)
B10B B5B B9B B4B -138.4(2)
C1B B5B B9B B10B 98.5(2)
B6B B5B B9B B10B 37.4(2)
B4B B5B B9B B10B 138.4(2)
C1B B5B B9B B8B -2.4(3)
B6B B5B B9B B8B -63.5(3)
B10B B5B B9B B8B -100.9(2)
B4B B5B B9B B8B 37.5(2)
B4B B8B B9B C12B -133.7(2)
B3B B8B B9B C12B -95.6(2)
B7B B8B B9B C12B -32.1(2)
C12B B8B B9B B4B 133.7(2)
B3B B8B B9B B4B 38.1(2)
B7B B8B B9B B4B 101.7(3)
C12B B8B B9B B10B 32.5(2)
B4B B8B B9B B10B -101.2(3)
B3B B8B B9B B10B -63.1(3)
B7B B8B B9B B10B 0.5(3)
C12B B8B B9B B5B 95.8(3)
B4B B8B B9B B5B -37.9(2)
B3B B8B B9B B5B 0.2(3)
B7B B8B B9B B5B 63.8(3)
C1B B6B B10B C12B 59.0(3)
B11B B6B B10B C12B -39.5(2)
B5B B6B B10B C12B 98.7(3)
B2B B6B B10B C12B -2.9(3)
C1B B6B B10B B5B -39.7(2)
B11B B6B B10B B5B -138.2(3)
B2B B6B B10B B5B -101.6(3)
C1B B6B B10B B9B -2.1(3)
B11B B6B B10B B9B -100.6(3)
B5B B6B B10B B9B 37.6(2)
B2B B6B B10B B9B -64.0(3)
C1B B6B B10B B11B 98.5(2)
B5B B6B B10B B11B 138.2(3)
B2B B6B B10B B11B 36.5(2)
C1B B5B B10B C12B -58.3(3)
B6B B5B B10B C12B -98.2(2)
B9B B5B B10B C12B 39.9(2)
B4B B5B B10B C12B 3.1(3)
C1B B5B B10B B6B 39.8(2)
B9B B5B B10B B6B 138.1(3)
B4B B5B B10B B6B 101.2(3)
C1B B5B B10B B9B -98.2(3)
B6B B5B B10B B9B -138.1(3)
B4B B5B B10B B9B -36.8(2)
C1B B5B B10B B11B 2.6(3)
B6B B5B B10B B11B -37.2(2)
B9B B5B B10B B11B 100.9(3)
B4B B5B B10B B11B 64.0(3)
B4B B9B B10B C12B -95.8(3)
B5B B9B B10B C12B -133.3(2)
B8B B9B B10B C12B -32.8(2)
C12B B9B B10B B6B 95.8(2)
B4B B9B B10B B6B 0.0(3)
B5B B9B B10B B6B -37.5(2)
B8B B9B B10B B6B 63.0(3)
C12B B9B B10B B5B 133.3(2)
B4B B9B B10B B5B 37.5(2)
B8B B9B B10B B5B 100.5(3)
C12B B9B B10B B11B 32.7(2)
B4B B9B B10B B11B -63.1(3)
B5B B9B B10B B11B -100.6(2)
B8B B9B B10B B11B -0.1(3)
B2B B7B B11B C12B 133.9(2)
B3B B7B B11B C12B 95.5(2)
B8B B7B B11B C12B 32.6(2)
C12B B7B B11B B2B -133.9(2)
B3B B7B B11B B2B -38.41(19)
B8B B7B B11B B2B -101.3(2)
C12B B7B B11B B6B -95.2(2)
B2B B7B B11B B6B 38.7(2)
B3B B7B B11B B6B 0.3(3)
B8B B7B B11B B6B -62.6(3)
C12B B7B B11B B10B -32.0(2)
B2B B7B B11B B10B 101.9(2)
B3B B7B B11B B10B 63.5(3)
B8B B7B B11B B10B 0.6(3)
N1B B2B B11B C12B -155.1(2)
C1B B2B B11B C12B 58.2(3)
B7B B2B B11B C12B -39.82(19)
B3B B2B B11B C12B -1.8(3)
B6B B2B B11B C12B 97.5(2)
N1B B2B B11B B7B -115.2(3)
C1B B2B B11B B7B 98.0(2)
B3B B2B B11B B7B 38.0(2)
B6B B2B B11B B7B 137.3(2)
N1B B2B B11B B6B 107.4(3)
C1B B2B B11B B6B -39.3(2)
B7B B2B B11B B6B -137.3(2)
B3B B2B B11B B6B -99.3(2)
N1B B2B B11B B10B 144.2(3)
C1B B2B B11B B10B -2.6(3)
B7B B2B B11B B10B -100.6(2)
B3B B2B B11B B10B -62.6(3)
B6B B2B B11B B10B 36.8(2)
C1B B6B B11B C12B -59.4(2)
B10B B6B B11B C12B 39.2(2)
B5B B6B B11B C12B 1.6(3)
B2B B6B B11B C12B -99.9(2)
C1B B6B B11B B7B 2.2(3)
B10B B6B B11B B7B 100.7(2)
B5B B6B B11B B7B 63.1(3)
B2B B6B B11B B7B -38.3(2)
C1B B6B B11B B2B 40.5(2)
B10B B6B B11B B2B 139.0(2)
B5B B6B B11B B2B 101.5(3)
C1B B6B B11B B10B -98.5(2)
B5B B6B B11B B10B -37.6(2)
B2B B6B B11B B10B -139.0(2)
B6B B10B B11B C12B -133.6(3)
B5B B10B B11B C12B -96.3(3)
B9B B10B B11B C12B -32.7(2)
C12B B10B B11B B7B 32.4(2)
B6B B10B B11B B7B -101.2(3)
B5B B10B B11B B7B -63.9(3)
B9B B10B B11B B7B -0.3(3)
C12B B10B B11B B2B 96.3(2)
B6B B10B B11B B2B -37.3(2)
B5B B10B B11B B2B 0.0(3)
B9B B10B B11B B2B 63.6(3)
C12B B10B B11B B6B 133.6(3)
B5B B10B B11B B6B 37.3(2)
B9B B10B B11B B6B 100.9(3)
B10B B5B C1B B6B -40.5(2)
B9B B5B C1B B6B -102.5(3)
B4B B5B C1B B6B -142.6(2)
B6B B5B C1B B3B 106.4(3)
B10B B5B C1B B3B 66.0(3)
B9B B5B C1B B3B 4.0(3)
B4B B5B C1B B3B -36.2(2)
B6B B5B C1B B4B 142.6(2)
B10B B5B C1B B4B 102.2(3)
B9B B5B C1B B4B 40.2(2)
B6B B5B C1B B2B 35.8(2)
B10B B5B C1B B2B -4.6(3)
B9B B5B C1B B2B -66.6(3)
B4B B5B C1B B2B -106.8(3)
B10B B6B C1B B5B 40.5(2)
B11B B6B C1B B5B 103.3(2)
B2B B6B C1B B5B 143.8(2)
B10B B6B C1B B3B -66.9(3)
B11B B6B C1B B3B -4.1(3)
B5B B6B C1B B3B -107.4(3)
B2B B6B C1B B3B 36.4(2)
B10B B6B C1B B4B 3.7(3)
B11B B6B C1B B4B 66.4(3)
B5B B6B C1B B4B -36.9(3)
B2B B6B C1B B4B 107.0(3)
B10B B6B C1B B2B -103.3(2)
B11B B6B C1B B2B -40.6(2)
B5B B6B C1B B2B -143.8(2)
B8B B3B C1B B5B -3.9(3)
B7B B3B C1B B5B -66.4(3)
B4B B3B C1B B5B 36.3(2)
B2B B3B C1B B5B -107.3(3)
B8B B3B C1B B6B 66.8(3)
B7B B3B C1B B6B 4.3(3)
B4B B3B C1B B6B 107.0(3)
B2B B3B C1B B6B -36.6(2)
B8B B3B C1B B4B -40.2(2)
B7B B3B C1B B4B -102.7(2)
B2B B3B C1B B4B -143.6(2)
B8B B3B C1B B2B 103.4(2)
B7B B3B C1B B2B 40.88(18)
B4B B3B C1B B2B 143.6(2)
B8B B4B C1B B5B -103.2(3)
B9B B4B C1B B5B -40.4(2)
B3B B4B C1B B5B -143.3(2)
B8B B4B C1B B6B -66.4(3)
B9B B4B C1B B6B -3.7(3)
B3B B4B C1B B6B -106.6(3)
B5B B4B C1B B6B 36.8(2)
B8B B4B C1B B3B 40.1(2)
B9B B4B C1B B3B 102.9(2)
B5B B4B C1B B3B 143.3(2)
B8B B4B C1B B2B 4.4(3)
B9B B4B C1B B2B 67.2(3)
B3B B4B C1B B2B -35.8(2)
B5B B4B C1B B2B 107.6(3)
N1B B2B C1B B5B -142.8(3)
B11B B2B C1B B5B 4.6(3)
B7B B2B C1B B5B 66.0(3)
B3B B2B C1B B5B 107.0(3)
B6B B2B C1B B5B -35.8(3)
N1B B2B C1B B6B -107.0(3)
B11B B2B C1B B6B 40.4(2)
B7B B2B C1B B6B 101.7(2)
B3B B2B C1B B6B 142.8(2)
N1B B2B C1B B3B 110.2(3)
B11B B2B C1B B3B -102.4(2)
B7B B2B C1B B3B -41.0(2)
B6B B2B C1B B3B -142.8(2)
N1B B2B C1B B4B 146.1(3)
B11B B2B C1B B4B -66.5(3)
B7B B2B C1B B4B -5.2(3)
B3B B2B C1B B4B 35.9(2)
B6B B2B C1B B4B -106.9(3)
C9B N1B C2B C3B 0.8(3)
B2B N1B C2B C3B 172.7(2)
N1B C2B C3B C4B -1.0(3)
C2B C3B C4B C5B -179.2(3)
C2B C3B C4B C9B 0.7(3)
C9B C4B C5B C6B 0.7(4)
C3B C4B C5B C6B -179.4(3)
C4B C5B C6B C7B -1.0(4)
C5B C6B C7B C8B 0.5(4)
C6B C7B C8B C9B 0.3(4)
C7B C8B C9B N1B 179.9(3)
C7B C8B C9B C4B -0.6(4)
C2B N1B C9B C8B 179.2(3)
B2B N1B C9B C8B 7.8(4)
C2B N1B C9B C4B -0.3(3)
B2B N1B C9B C4B -171.7(2)
C5B C4B C9B C8B 0.1(4)
C3B C4B C9B C8B -179.8(2)
C5B C4B C9B N1B 179.7(2)
C3B C4B C9B N1B -0.3(3)
B6B B10B C12B B9B -102.8(3)
B5B B10B C12B B9B -40.7(2)
B11B B10B C12B B9B -142.9(2)
B6B B10B C12B B11B 40.1(2)
B5B B10B C12B B11B 102.2(2)
B9B B10B C12B B11B 142.9(2)
B6B B10B C12B B7B 4.5(3)
B5B B10B C12B B7B 66.6(3)
B9B B10B C12B B7B 107.3(2)
B11B B10B C12B B7B -35.6(2)
B6B B10B C12B B8B -66.3(3)
B5B B10B C12B B8B -4.2(3)
B9B B10B C12B B8B 36.5(2)
B11B B10B C12B B8B -106.4(2)
B4B B9B C12B B10B 103.0(3)
B5B B9B C12B B10B 40.5(2)
B8B B9B C12B B10B 143.0(2)
B4B B9B C12B B11B 66.1(3)
B10B B9B C12B B11B -36.9(2)
B5B B9B C12B B11B 3.6(3)
B8B B9B C12B B11B 106.1(3)
B4B B9B C12B B7B -3.9(3)
B10B B9B C12B B7B -107.0(2)
B5B B9B C12B B7B -66.5(3)
B8B B9B C12B B7B 36.1(2)
B4B B9B C12B B8B -40.0(2)
B10B B9B C12B B8B -143.0(2)
B5B B9B C12B B8B -102.6(3)
B7B B11B C12B B10B -143.6(2)
B2B B11B C12B B10B -103.2(2)
B6B B11B C12B B10B -40.0(2)
B7B B11B C12B B9B -106.9(3)
B2B B11B C12B B9B -66.5(3)
B6B B11B C12B B9B -3.3(3)
B10B B11B C12B B9B 36.7(2)
B2B B11B C12B B7B 40.41(19)
B6B B11B C12B B7B 103.6(2)
B10B B11B C12B B7B 143.6(2)
B7B B11B C12B B8B -36.0(2)
B2B B11B C12B B8B 4.4(3)
B6B B11B C12B B8B 67.6(3)
B10B B11B C12B B8B 107.6(3)
B11B B7B C12B B10B 36.1(2)
B2B B7B C12B B10B -4.2(3)
B3B B7B C12B B10B -66.8(3)
B8B B7B C12B B10B -107.1(3)
B11B B7B C12B B9B 107.1(3)
B2B B7B C12B B9B 66.8(3)
B3B B7B C12B B9B 4.2(3)
B8B B7B C12B B9B -36.1(2)
B2B B7B C12B B11B -40.3(2)
B3B B7B C12B B11B -102.9(2)
B8B B7B C12B B11B -143.2(2)
B11B B7B C12B B8B 143.2(2)
B2B B7B C12B B8B 102.9(2)
B3B B7B C12B B8B 40.3(2)
B4B B8B C12B B10B 3.4(3)
B3B B8B C12B B10B 66.2(3)
B7B B8B C12B B10B 107.0(2)
B9B B8B C12B B10B -36.5(2)
B4B B8B C12B B9B 40.0(2)
B3B B8B C12B B9B 102.7(3)
B7B B8B C12B B9B 143.5(2)
B4B B8B C12B B11B -67.8(3)
B3B B8B C12B B11B -5.1(3)
B7B B8B C12B B11B 35.7(2)
B9B B8B C12B B11B -107.8(3)
B4B B8B C12B B7B -103.5(2)
B3B B8B C12B B7B -40.8(2)
B9B B8B C12B B7B -143.5(2)
